data_7025242
loop_
_publ_author_name
'Yang, Yi'
'Cui, Dongmei'
'Chen, Xuesi'

_publ_section_title
;
 The behavior of pyrrolyl ligands within the rare-earth metal alkyl
 complexes. Insertion of C=N and C=O double bonds into Ln-sigma-C bonds.
;
_journal_issue 16
_journal_name_full 'Dalton transactions (Cambridge, England : 2003)'
_journal_page_first 3959
_journal_page_last 3967
_journal_paper_doi 10.1039/b926038b
_journal_volume 39
_journal_year 2010
_chemical_formula_sum 'C80 H96 Lu2 N4 O4 Si4'
_chemical_formula_weight 1639.91
_chemical_name_systematic
;
?
;
_space_group_IT_number 15
_symmetry_cell_setting monoclinic
_symmetry_space_group_name_Hall '-C 2yc'
_symmetry_space_group_name_H-M 'C 1 2/c 1'
_atom_sites_solution_hydrogens geom
_atom_sites_solution_primary direct
_atom_sites_solution_secondary difmap
_audit_creation_method SHELXL-97
_cell_angle_alpha 90.00
_cell_angle_beta 104.8190(10)
_cell_angle_gamma 90.00
_cell_formula_units_Z 4
_cell_length_a 25.9197(9)
_cell_length_b 14.7975(5)
_cell_length_c 21.2559(7)
_cell_measurement_temperature 187(2)
_cell_volume 7881.5(5)
_computing_structure_refinement 'SHELXL-97 (Sheldrick, 1997)'
_computing_structure_solution 'SHELXS-97 (Sheldrick, 1990)'
_diffrn_ambient_temperature 187(2)
_diffrn_measured_fraction_theta_full 0.999
_diffrn_measured_fraction_theta_max 0.999
_diffrn_radiation_monochromator graphite
_diffrn_radiation_source 'fine-focus sealed tube'
_diffrn_radiation_type MoK\a
_diffrn_radiation_wavelength 0.71073
_diffrn_reflns_av_R_equivalents 0.0201
_diffrn_reflns_av_sigmaI/netI 0.0243
_diffrn_reflns_limit_h_max 32
_diffrn_reflns_limit_h_min -19
_diffrn_reflns_limit_k_max 17
_diffrn_reflns_limit_k_min -18
_diffrn_reflns_limit_l_max 26
_diffrn_reflns_limit_l_min -26
_diffrn_reflns_number 21515
_diffrn_reflns_theta_full 26.04
_diffrn_reflns_theta_max 26.04
_diffrn_reflns_theta_min 1.60
_exptl_absorpt_coefficient_mu 2.600
_exptl_absorpt_correction_T_max 0.7286
_exptl_absorpt_correction_T_min 0.6519
_exptl_absorpt_correction_type multi-scan
_exptl_crystal_density_diffrn 1.382
_exptl_crystal_density_method 'not measured'
_exptl_crystal_F_000 3336
_exptl_crystal_size_max 0.18
_exptl_crystal_size_mid 0.16
_exptl_crystal_size_min 0.13
_refine_diff_density_max 1.309
_refine_diff_density_min -0.931
_refine_diff_density_rms 0.112
_refine_ls_extinction_method none
_refine_ls_goodness_of_fit_ref 1.149
_refine_ls_hydrogen_treatment constr
_refine_ls_matrix_type full
_refine_ls_number_parameters 420
_refine_ls_number_reflns 7786
_refine_ls_number_restraints 3
_refine_ls_restrained_S_all 1.152
_refine_ls_R_factor_all 0.0330
_refine_ls_R_factor_gt 0.0274
_refine_ls_shift/su_max 0.009
_refine_ls_shift/su_mean 0.000
_refine_ls_structure_factor_coef Fsqd
_refine_ls_weighting_details 'calc w=1/[\s^2^(Fo^2^)+(0.0350P)^2^+18.7039P] where P=(Fo^2^+2Fc^2^)/3'
_refine_ls_weighting_scheme calc
_refine_ls_wR_factor_gt 0.0726
_refine_ls_wR_factor_ref 0.0759
_reflns_number_gt 6845
_reflns_number_total 7786
_reflns_threshold_expression >2sigma(I)
_cod_data_source_file b926038b.txt
_cod_data_source_block 3
_cod_depositor_comments
;
The following automatic conversions were performed:

'_symmetry_cell_setting' value 'Monoclinic' changed to 'monoclinic'
according to /home/saulius/struct/CIF-dictionaries/cif_core.dic
dictionary named 'cif_core.dic' version 2.4.2 from
2011-04-26.

'_exptl_absorpt_correction_type' value 'Multi-scan'
changed to 'multi-scan' according to
/home/saulius/struct/CIF-dictionaries/cif_core.dic dictionary named
'cif_core.dic' version 2.4.2 from 2011-04-26.

Automatic conversion script
Id: cif_fix_values 1891 2012-01-12 08:04:46Z andrius 
;
_cod_original_sg_symbol_H-M C2/c
_cod_database_code 7025242

loop_
_symmetry_equiv_pos_as_xyz
'x, y, z'
'-x, y, -z+1/2'
'x+1/2, y+1/2, z'
'-x+1/2, y+1/2, -z+1/2'
'-x, -y, -z'
'x, -y, z-1/2'
'-x+1/2, -y+1/2, -z'
'x+1/2, -y+1/2, z-1/2'

loop_
_atom_site_label
_atom_site_type_symbol
_atom_site_fract_x
_atom_site_fract_y
_atom_site_fract_z
_atom_site_U_iso_or_equiv
_atom_site_adp_type
_atom_site_occupancy
_atom_site_symmetry_multiplicity
_atom_site_calc_flag
_atom_site_refinement_flags
Lu Lu 0.955605(5) 0.219775(9) 0.811653(6) 0.02359(6) Uani 1 1 d .
N1 N 0.93625(11) 0.34797(19) 0.75801(13) 0.0271(6) Uani 1 1 d .
N2 N 0.94670(11) 0.18914(19) 0.70239(14) 0.0263(6) Uani 1 1 d .
O1 O 0.94511(10) 0.33343(17) 0.88177(11) 0.0329(5) Uani 1 1 d .
O2 O 0.89516(9) 0.14563(16) 0.82556(11) 0.0304(5) Uani 1 1 d .
Si1 Si 0.83661(4) 0.39395(8) 0.56837(5) 0.0346(2) Uani 1 1 d .
Si2 Si 0.86903(5) -0.07468(8) 0.83965(6) 0.0443(3) Uani 1 1 d .
C1 C 1.04159(14) 0.1163(2) 0.83299(18) 0.0318(8) Uani 1 1 d .
C2 C 1.04055(14) 0.1456(3) 0.89489(18) 0.0355(8) Uani 1 1 d .
C3 C 1.05217(14) 0.2398(3) 0.89775(17) 0.0319(8) Uani 1 1 d .
C4 C 1.06058(13) 0.2634(2) 0.83766(17) 0.0271(7) Uani 1 1 d .
C5 C 0.94370(17) 0.3194(3) 0.94816(18) 0.0411(9) Uani 1 1 d .
H5A H 0.9751 0.3448 0.9767 0.062 Uiso 1 1 calc R
H5B H 0.9424 0.2557 0.9564 0.062 Uiso 1 1 calc R
H5C H 0.9126 0.3481 0.9557 0.062 Uiso 1 1 calc R
C6 C 0.94367(13) 0.4230(2) 0.85907(18) 0.0311(8) Uani 1 1 d .
C7 C 0.94779(16) 0.4967(3) 0.8991(2) 0.0420(9) Uani 1 1 d .
H7 H 0.9515 0.4896 0.9435 0.050 Uiso 1 1 calc R
C8 C 0.94624(18) 0.5825(3) 0.8718(2) 0.0510(11) Uani 1 1 d .
H8 H 0.9489 0.6336 0.8979 0.061 Uiso 1 1 calc R
C9 C 0.94081(17) 0.5913(3) 0.8064(2) 0.0477(10) Uani 1 1 d .
H9 H 0.9399 0.6488 0.7884 0.057 Uiso 1 1 calc R
C10 C 0.93655(15) 0.5162(2) 0.7663(2) 0.0372(8) Uani 1 1 d .
H10 H 0.9326 0.5246 0.7220 0.045 Uiso 1 1 calc R
C11 C 0.93808(13) 0.4284(2) 0.79091(17) 0.0287(7) Uani 1 1 d .
C12 C 0.92348(13) 0.3527(2) 0.68694(16) 0.0274(7) Uani 1 1 d .
H12 H 0.9444 0.4013 0.6742 0.033 Uiso 1 1 calc R
C13 C 0.86349(13) 0.3718(3) 0.65786(17) 0.0313(8) Uani 1 1 d .
H13A H 0.8543 0.4237 0.6807 0.038 Uiso 1 1 calc R
H13B H 0.8440 0.3207 0.6687 0.038 Uiso 1 1 calc R
C14 C 0.88431(18) 0.4669(4) 0.5384(2) 0.0563(12) Uani 1 1 d .
H14A H 0.9184 0.4374 0.5466 0.085 Uiso 1 1 calc R
H14B H 0.8882 0.5238 0.5608 0.085 Uiso 1 1 calc R
H14C H 0.8708 0.4768 0.4925 0.085 Uiso 1 1 calc R
C15 C 0.77133(17) 0.4542(3) 0.5574(2) 0.0541(12) Uani 1 1 d .
H15A H 0.7542 0.4594 0.5118 0.081 Uiso 1 1 calc R
H15B H 0.7775 0.5135 0.5762 0.081 Uiso 1 1 calc R
H15C H 0.7488 0.4207 0.5785 0.081 Uiso 1 1 calc R
C16 C 0.82258(19) 0.2877(3) 0.5199(2) 0.0570(12) Uani 1 1 d .
H16A H 0.8019 0.3015 0.4766 0.086 Uiso 1 1 calc R
H16B H 0.8029 0.2469 0.5401 0.086 Uiso 1 1 calc R
H16C H 0.8556 0.2601 0.5179 0.086 Uiso 1 1 calc R
C17 C 0.81912(17) 0.2843(3) 0.8400(2) 0.0429(9) Uani 1 1 d .
H17 H 0.8235 0.2887 0.7981 0.051 Uiso 1 1 calc R
C18 C 0.80402(18) 0.3598(3) 0.8694(2) 0.0561(12) Uani 1 1 d .
H18 H 0.7986 0.4146 0.8473 0.067 Uiso 1 1 calc R
C19 C 0.79701(18) 0.3539(4) 0.9314(3) 0.0620(14) Uani 1 1 d .
H19 H 0.7867 0.4046 0.9511 0.074 Uiso 1 1 calc R
C20 C 0.80514(18) 0.2733(4) 0.9641(2) 0.0556(12) Uani 1 1 d .
H20 H 0.8004 0.2692 1.0059 0.067 Uiso 1 1 calc R
C21 C 0.82063(16) 0.1973(3) 0.9346(2) 0.0430(9) Uani 1 1 d .
H21 H 0.8262 0.1427 0.9570 0.052 Uiso 1 1 calc R
C22 C 0.82771(14) 0.2021(3) 0.87248(18) 0.0334(8) Uani 1 1 d .
C23 C 0.84582(13) 0.1218(2) 0.83706(17) 0.0302(7) Uani 1 1 d .
C24 C 0.81365(18) 0.1186(3) 0.71297(19) 0.0467(10) Uani 1 1 d .
H24 H 0.8486 0.1285 0.7107 0.056 Uiso 1 1 calc R
C25 C 0.7729(2) 0.1128(4) 0.6560(2) 0.0638(14) Uani 1 1 d .
H25 H 0.7809 0.1194 0.6160 0.077 Uiso 1 1 calc R
C26 C 0.7216(2) 0.0976(3) 0.6581(2) 0.0652(14) Uani 1 1 d .
H26 H 0.6946 0.0944 0.6197 0.078 Uiso 1 1 calc R
C27 C 0.70974(18) 0.0870(3) 0.7169(3) 0.0569(12) Uani 1 1 d .
H27 H 0.6749 0.0756 0.7188 0.068 Uiso 1 1 calc R
C28 C 0.75031(16) 0.0934(3) 0.7735(2) 0.0468(10) Uani 1 1 d .
H28 H 0.7421 0.0866 0.8133 0.056 Uiso 1 1 calc R
C29 C 0.80268(14) 0.1097(2) 0.77257(17) 0.0332(8) Uani 1 1 d .
C30 C 0.85342(15) 0.0340(2) 0.87691(18) 0.0342(8) Uani 1 1 d .
H30A H 0.8211 0.0242 0.8910 0.041 Uiso 1 1 calc R
H30B H 0.8819 0.0445 0.9158 0.041 Uiso 1 1 calc R
C31 C 0.8977(3) -0.1501(4) 0.9103(3) 0.0798(18) Uani 1 1 d .
H31A H 0.9013 -0.2102 0.8949 0.120 Uiso 1 1 calc R
H31B H 0.8744 -0.1512 0.9389 0.120 Uiso 1 1 calc R
H31C H 0.9321 -0.1279 0.9334 0.120 Uiso 1 1 calc R
C32 C 0.9185(2) -0.0620(3) 0.7905(2) 0.0552(12) Uani 1 1 d .
H32A H 0.9509 -0.0369 0.8171 0.083 Uiso 1 1 calc R
H32B H 0.9044 -0.0225 0.7544 0.083 Uiso 1 1 calc R
H32C H 0.9258 -0.1201 0.7746 0.083 Uiso 1 1 calc R
C33 C 0.8072(2) -0.1282(4) 0.7893(3) 0.0781(17) Uani 1 1 d .
H33A H 0.7945 -0.0943 0.7498 0.117 Uiso 1 1 calc R
H33B H 0.7804 -0.1288 0.8132 0.117 Uiso 1 1 calc R
H33C H 0.8149 -0.1891 0.7789 0.117 Uiso 1 1 calc R
C34 C 0.9237(2) 0.2631(4) 0.1304(3) 0.124(3) Uani 1 1 d GD
H34 H 0.9352 0.3215 0.1428 0.149 Uiso 1 1 calc R
C35 C 0.95630(17) 0.2048(4) 0.1066(3) 0.113(3) Uani 1 1 d G
H35 H 0.9896 0.2241 0.1032 0.136 Uiso 1 1 calc R
C36 C 0.9391(2) 0.1175(4) 0.0880(3) 0.160(5) Uani 1 1 d G
H36 H 0.9609 0.0785 0.0721 0.192 Uiso 1 1 calc R
C37 C 0.8893(3) 0.0886(4) 0.0931(3) 0.225(8) Uani 1 1 d G
H37 H 0.8778 0.0302 0.0806 0.269 Uiso 1 1 calc R
C38 C 0.85672(17) 0.1470(5) 0.1169(3) 0.117(3) Uani 1 1 d GD
H38 H 0.8234 0.1276 0.1203 0.140 Uiso 1 1 calc R
C39 C 0.87391(19) 0.2342(4) 0.1355(2) 0.127(4) Uani 1 1 d GD
C40 C 0.8409(4) 0.2949(6) 0.1552(5) 0.166(5) Uani 1 1 d D
H40A H 0.8118 0.3106 0.1188 0.248 Uiso 1 1 calc R
H40B H 0.8607 0.3483 0.1718 0.248 Uiso 1 1 calc R
H40C H 0.8271 0.2680 0.1887 0.248 Uiso 1 1 calc R

loop_
_atom_site_aniso_label
_atom_site_aniso_U_11
_atom_site_aniso_U_22
_atom_site_aniso_U_33
_atom_site_aniso_U_23
_atom_site_aniso_U_13
_atom_site_aniso_U_12
Lu 0.02261(8) 0.02779(9) 0.02129(8) -0.00004(5) 0.00730(6) -0.00215(5)
N1 0.0281(14) 0.0304(15) 0.0248(14) -0.0011(12) 0.0105(11) 0.0011(12)
N2 0.0220(13) 0.0304(14) 0.0271(15) -0.0027(12) 0.0076(11) -0.0014(11)
O1 0.0373(13) 0.0383(14) 0.0259(12) -0.0031(11) 0.0132(10) -0.0026(11)
O2 0.0282(12) 0.0340(13) 0.0304(13) -0.0003(10) 0.0099(10) -0.0075(10)
Si1 0.0264(5) 0.0484(6) 0.0305(5) 0.0079(5) 0.0099(4) 0.0081(4)
Si2 0.0493(7) 0.0359(6) 0.0502(7) 0.0054(5) 0.0175(5) -0.0043(5)
C1 0.0262(17) 0.0366(19) 0.0325(18) 0.0098(15) 0.0075(14) 0.0032(15)
C2 0.0277(18) 0.047(2) 0.0301(18) 0.0072(16) 0.0039(14) 0.0004(16)
C3 0.0252(17) 0.046(2) 0.0237(17) 0.0014(15) 0.0054(14) -0.0040(15)
C4 0.0228(16) 0.0333(18) 0.0253(17) -0.0013(14) 0.0064(13) -0.0029(14)
C5 0.045(2) 0.055(2) 0.0257(19) -0.0049(17) 0.0140(16) -0.0061(19)
C6 0.0243(17) 0.0365(19) 0.0349(19) -0.0063(15) 0.0121(14) -0.0011(14)
C7 0.042(2) 0.045(2) 0.041(2) -0.0157(18) 0.0138(18) -0.0024(18)
C8 0.053(3) 0.038(2) 0.062(3) -0.017(2) 0.015(2) 0.0003(19)
C9 0.044(2) 0.030(2) 0.069(3) -0.0020(19) 0.015(2) 0.0007(17)
C10 0.0349(19) 0.0321(19) 0.046(2) 0.0001(17) 0.0138(17) 0.0024(16)
C11 0.0203(15) 0.0338(18) 0.0338(18) -0.0032(15) 0.0106(14) 0.0007(14)
C12 0.0263(17) 0.0334(18) 0.0248(17) 0.0018(14) 0.0108(13) 0.0011(14)
C13 0.0273(17) 0.040(2) 0.0296(18) 0.0050(15) 0.0125(14) 0.0044(15)
C14 0.045(2) 0.076(3) 0.050(3) 0.024(2) 0.016(2) -0.001(2)
C15 0.040(2) 0.070(3) 0.053(3) 0.014(2) 0.013(2) 0.023(2)
C16 0.040(2) 0.074(3) 0.049(3) -0.011(2) -0.003(2) 0.007(2)
C17 0.038(2) 0.044(2) 0.046(2) 0.0024(18) 0.0086(18) 0.0033(17)
C18 0.049(3) 0.049(3) 0.064(3) -0.007(2) 0.004(2) 0.012(2)
C19 0.040(2) 0.073(3) 0.071(3) -0.030(3) 0.011(2) 0.009(2)
C20 0.042(2) 0.080(4) 0.048(3) -0.016(3) 0.018(2) -0.002(2)
C21 0.036(2) 0.058(2) 0.036(2) -0.0023(19) 0.0116(17) -0.0078(19)
C22 0.0248(17) 0.043(2) 0.0329(19) -0.0007(16) 0.0072(15) -0.0048(15)
C23 0.0269(17) 0.0368(19) 0.0285(18) 0.0029(15) 0.0099(14) -0.0063(15)
C24 0.051(2) 0.054(3) 0.033(2) 0.0028(19) 0.0066(18) -0.021(2)
C25 0.077(3) 0.075(3) 0.032(2) 0.005(2) 0.000(2) -0.033(3)
C26 0.065(3) 0.064(3) 0.049(3) 0.009(2) -0.018(2) -0.020(3)
C27 0.036(2) 0.060(3) 0.065(3) 0.002(2) -0.005(2) -0.012(2)
C28 0.035(2) 0.058(3) 0.046(2) 0.001(2) 0.0061(18) -0.0085(19)
C29 0.0344(19) 0.0318(19) 0.0301(19) 0.0021(15) 0.0025(15) -0.0063(15)
C30 0.0320(18) 0.040(2) 0.0312(19) 0.0059(16) 0.0101(15) -0.0060(16)
C31 0.116(5) 0.055(3) 0.081(4) 0.030(3) 0.048(4) 0.025(3)
C32 0.063(3) 0.050(3) 0.059(3) 0.000(2) 0.027(2) -0.001(2)
C33 0.071(4) 0.061(3) 0.103(5) -0.028(3) 0.022(3) -0.022(3)
C34 0.069(5) 0.193(9) 0.111(6) 0.070(6) 0.023(4) 0.016(5)
C35 0.067(4) 0.125(7) 0.142(8) 0.049(6) 0.019(5) -0.019(5)
C36 0.094(6) 0.202(11) 0.167(10) 0.085(9) 0.003(6) -0.049(7)
C37 0.311(19) 0.258(16) 0.077(7) 0.072(8) 0.000(9) 0.160(15)
C38 0.091(5) 0.142(7) 0.089(5) 0.068(5) -0.026(4) -0.040(5)
C39 0.082(5) 0.208(11) 0.090(6) 0.076(7) 0.021(4) 0.053(6)
C40 0.215(13) 0.163(10) 0.110(8) 0.005(7) 0.025(8) 0.056(9)

loop_
_atom_type_symbol
_atom_type_description
_atom_type_scat_dispersion_real
_atom_type_scat_dispersion_imag
_atom_type_scat_source
C C 0.0033 0.0016 'International Tables Vol C Tables 4.2.6.8 and 6.1.1.4'
H H 0.0000 0.0000 'International Tables Vol C Tables 4.2.6.8 and 6.1.1.4'
N N 0.0061 0.0033 'International Tables Vol C Tables 4.2.6.8 and 6.1.1.4'
O O 0.0106 0.0060 'International Tables Vol C Tables 4.2.6.8 and 6.1.1.4'
Si Si 0.0817 0.0704 'International Tables Vol C Tables 4.2.6.8 and 6.1.1.4'
Lu Lu -0.4720 5.8584 'International Tables Vol C Tables 4.2.6.8 and 6.1.1.4'

loop_
_geom_angle_atom_site_label_1
_geom_angle_atom_site_label_2
_geom_angle_atom_site_label_3
_geom_angle
_geom_angle_site_symmetry_1
_geom_angle_site_symmetry_3
O2 Lu N1 117.80(10) . .
O2 Lu O1 94.49(9) . .
N1 Lu O1 70.01(9) . .
O2 Lu N2 99.21(10) . .
N1 Lu N2 72.48(10) . .
O1 Lu N2 142.26(9) . .
O2 Lu C1 108.38(11) . .
N1 Lu C1 131.08(10) . .
O1 Lu C1 122.96(10) . .
N2 Lu C1 85.54(10) . .
O2 Lu N2 136.72(9) . 2_756
N1 Lu N2 100.70(9) . 2_756
O1 Lu N2 117.94(9) . 2_756
N2 Lu N2 73.05(10) . 2_756
C1 Lu N2 30.38(10) . 2_756
O2 Lu C2 102.74(11) . .
N1 Lu C2 137.18(11) . .
O1 Lu C2 94.85(11) . .
N2 Lu C2 115.81(11) . .
C1 Lu C2 30.29(11) . .
N2 Lu C2 50.24(10) 2_756 .
O2 Lu C4 152.30(10) . .
N1 Lu C4 89.10(10) . .
O1 Lu C4 88.43(10) . .
N2 Lu C4 95.07(10) . .
C1 Lu C4 49.14(11) . .
N2 Lu C4 29.59(10) 2_756 .
C2 Lu C4 49.56(11) . .
O2 Lu C3 125.73(10) . .
N1 Lu C3 107.68(11) . .
O1 Lu C3 74.08(10) . .
N2 Lu C3 122.37(10) . .
C1 Lu C3 49.92(12) . .
N2 Lu C3 49.80(10) 2_756 .
C2 Lu C3 30.61(11) . .
C4 Lu C3 29.78(10) . .
O2 Lu Lu 135.98(7) . 2_756
N1 Lu Lu 75.41(7) . 2_756
O1 Lu Lu 128.32(6) . 2_756
N2 Lu Lu 41.64(7) . 2_756
C1 Lu Lu 59.99(8) . 2_756
N2 Lu Lu 35.36(6) 2_756 2_756
C2 Lu Lu 85.27(8) . 2_756
C4 Lu Lu 53.43(7) . 2_756
C3 Lu Lu 81.51(7) . 2_756
C11 N1 C12 116.9(3) . .
C11 N1 Lu 120.6(2) . .
C12 N1 Lu 122.5(2) . .
C4 N2 C1 107.4(3) 2_756 2_756
C4 N2 Lu 115.3(2) 2_756 .
C1 N2 Lu 135.5(2) 2_756 .
C4 N2 Lu 77.19(18) 2_756 2_756
C1 N2 Lu 74.12(18) 2_756 2_756
Lu N2 Lu 103.00(10) . 2_756
C6 O1 C5 117.9(3) . .
C6 O1 Lu 117.50(19) . .
C5 O1 Lu 124.4(2) . .
C23 O2 Lu 161.2(2) . .
C16 Si1 C14 110.5(2) . .
C16 Si1 C15 106.9(2) . .
C14 Si1 C15 109.7(2) . .
C16 Si1 C13 112.5(2) . .
C14 Si1 C13 109.79(19) . .
C15 Si1 C13 107.35(18) . .
C32 Si2 C33 109.6(3) . .
C32 Si2 C31 108.8(3) . .
C33 Si2 C31 108.4(3) . .
C32 Si2 C30 113.82(19) . .
C33 Si2 C30 111.1(2) . .
C31 Si2 C30 104.9(2) . .
N2 C1 C2 109.2(3) 2_756 .
N2 C1 Lu 75.50(18) 2_756 .
C2 C1 Lu 76.3(2) . .
C1 C2 C3 106.9(3) . .
C1 C2 Lu 73.4(2) . .
C3 C2 Lu 75.9(2) . .
C4 C3 C2 106.7(3) . .
C4 C3 Lu 75.1(2) . .
C2 C3 Lu 73.5(2) . .
N2 C4 C3 109.8(3) 2_756 .
N2 C4 C12 119.3(3) 2_756 2_756
C3 C4 C12 130.9(3) . 2_756
N2 C4 Lu 73.23(17) 2_756 .
C3 C4 Lu 75.1(2) . .
C12 C4 Lu 119.0(2) 2_756 .
C7 C6 O1 123.1(3) . .
C7 C6 C11 124.0(4) . .
O1 C6 C11 112.9(3) . .
C6 C7 C8 118.6(4) . .
C9 C8 C7 119.7(4) . .
C8 C9 C10 121.3(4) . .
C9 C10 C11 121.7(4) . .
N1 C11 C10 128.4(3) . .
N1 C11 C6 116.8(3) . .
C10 C11 C6 114.8(3) . .
N1 C12 C4 107.7(3) . 2_756
N1 C12 C13 111.1(3) . .
C4 C12 C13 110.9(3) 2_756 .
C12 C13 Si1 120.7(2) . .
C18 C17 C22 120.7(4) . .
C19 C18 C17 120.1(5) . .
C20 C19 C18 120.0(4) . .
C19 C20 C21 119.9(5) . .
C22 C21 C20 120.8(4) . .
C21 C22 C17 118.5(4) . .
C21 C22 C23 123.9(4) . .
C17 C22 C23 117.6(3) . .
O2 C23 C30 108.3(3) . .
O2 C23 C29 111.1(3) . .
C30 C23 C29 110.7(3) . .
O2 C23 C22 107.2(3) . .
C30 C23 C22 113.2(3) . .
C29 C23 C22 106.4(3) . .
C29 C24 C25 120.5(4) . .
C26 C25 C24 120.8(4) . .
C25 C26 C27 119.9(4) . .
C26 C27 C28 119.1(4) . .
C27 C28 C29 122.1(4) . .
C24 C29 C28 117.7(4) . .
C24 C29 C23 122.3(3) . .
C28 C29 C23 119.9(3) . .
C23 C30 Si2 120.1(3) . .
C35 C34 C39 120.0 . .
C34 C35 C36 120.0 . .
C35 C36 C37 120.0 . .
C38 C37 C36 120.0 . .
C37 C38 C39 120.0 . .
C40 C39 C38 120.9(5) . .
C40 C39 C34 119.0(5) . .
C38 C39 C34 120.0 . .

loop_
_geom_bond_atom_site_label_1
_geom_bond_atom_site_label_2
_geom_bond_distance
_geom_bond_site_symmetry_2
Lu O2 1.996(2) .
Lu N1 2.204(3) .
Lu O1 2.309(2) .
Lu N2 2.319(3) .
Lu C1 2.646(3) .
Lu N2 2.663(3) 2_756
Lu C2 2.681(4) .
Lu C4 2.712(3) .
Lu C3 2.713(3) .
Lu Lu 3.9053(3) 2_756
N1 C11 1.375(4) .
N1 C12 1.463(4) .
N2 C4 1.374(5) 2_756
N2 C1 1.391(4) 2_756
N2 Lu 2.663(3) 2_756
O1 C6 1.407(4) .
O1 C5 1.436(4) .
O2 C23 1.407(4) .
Si1 C16 1.864(5) .
Si1 C14 1.871(4) .
Si1 C15 1.874(4) .
Si1 C13 1.880(4) .
Si2 C32 1.860(5) .
Si2 C33 1.862(5) .
Si2 C31 1.866(5) .
Si2 C30 1.882(4) .
C1 N2 1.391(4) 2_756
C1 C2 1.392(5) .
C2 C3 1.424(5) .
C3 C4 1.394(5) .
C4 N2 1.373(5) 2_756
C4 C12 1.516(5) 2_756
C6 C7 1.371(5) .
C6 C11 1.421(5) .
C7 C8 1.392(6) .
C8 C9 1.367(6) .
C9 C10 1.386(6) .
C10 C11 1.397(5) .
C12 C4 1.517(5) 2_756
C12 C13 1.545(5) .
C17 C18 1.385(6) .
C17 C22 1.388(5) .
C18 C19 1.378(7) .
C19 C20 1.368(7) .
C20 C21 1.396(6) .
C21 C22 1.380(5) .
C22 C23 1.543(5) .
C23 C30 1.536(5) .
C23 C29 1.542(5) .
C24 C29 1.374(5) .
C24 C25 1.391(6) .
C25 C26 1.361(7) .
C26 C27 1.372(7) .
C27 C28 1.383(6) .
C28 C29 1.384(5) .
C34 C35 1.3900 .
C34 C39 1.3900 .
C35 C36 1.3900 .
C36 C37 1.3900 .
C37 C38 1.3900 .
C38 C39 1.3900 .
C39 C40 1.377(6) .
